data_4318953
loop_
_publ_author_name
'Perla X. Rojas-Gonz\'alez'
'Alfonso Casti\~neiras'
'Josefa M. Gonz\'alez-P\'erez'
'Duane Choquesillo-Lazarte'
'Juan Nicl\'os-Guti\'errez'

_publ_section_title
;
 Interligand Interactions Controlling the \m-N7,N9-Metal Bonding of
 Adenine (AdeH) to the N-Benzyliminodiacetato(2-) Copper(II) Chelate and
 Promoting the N9 versus N3 Tautomeric Proton Transfer: Molecular and
 Crystal Structure of [Cu2(NBzIDA)2(H2O)2(\m-N7,N9-Ade(N3)H)].3H2O
;
_journal_name_full 'Inorganic Chemistry'
_journal_page_first 6190
_journal_page_last 6192
_journal_paper_doi 10.1021/ic025881k
_journal_volume 41
_journal_year 2002
_chemical_formula_sum 'C27 H37 Cu2 N7 O13'
_chemical_formula_weight 794.72
_chemical_name_systematic
; 
 ? 
;
_space_group_IT_number 2
_symmetry_cell_setting triclinic
_symmetry_space_group_name_Hall '-P 1'
_symmetry_space_group_name_H-M 'P -1'
_atom_sites_solution_hydrogens geom
_atom_sites_solution_primary direct
_atom_sites_solution_secondary difmap
_audit_creation_method SHELXL-97
_cell_angle_alpha 83.167(4)
_cell_angle_beta 70.187(4)
_cell_angle_gamma 89.228(4)
_cell_formula_units_Z 2
_cell_length_a 10.490(2)
_cell_length_b 11.873(3)
_cell_length_c 14.600(3)
_cell_measurement_reflns_used 704
_cell_measurement_temperature 293(2)
_cell_measurement_theta_max 26.03
_cell_measurement_theta_min 2.93
_cell_volume 1697.9(6)
_computing_cell_refinement 'SMART-Software (Bruker, 1997)'
_computing_data_collection 'SMART-Software (Bruker, 1997)'
_computing_data_reduction 'SAINT-Software (Bruker, 1997)'
_computing_molecular_graphics 'PLATON (Spek, 2001)'
_computing_publication_material 'SHELXL-97 (Sheldrick, 1997)'
_computing_structure_refinement 'SHELXL-97 (Sheldrick, 1997)'
_computing_structure_solution 'SHELXS-97 (Sheldrick, 1990)'
_diffrn_ambient_temperature 293(2)
_diffrn_measured_fraction_theta_full 0.973
_diffrn_measured_fraction_theta_max 0.973
_diffrn_measurement_device_type 'Bruker SMART CCD-1000'
_diffrn_measurement_method 'omega scans'
_diffrn_radiation_monochromator graphite
_diffrn_radiation_source 'fine-focus sealed tube'
_diffrn_radiation_type MoK\a
_diffrn_radiation_wavelength 0.71073
_diffrn_reflns_av_R_equivalents 0.0000
_diffrn_reflns_av_sigmaI/netI 0.1119
_diffrn_reflns_limit_h_max 13
_diffrn_reflns_limit_h_min -12
_diffrn_reflns_limit_k_max 14
_diffrn_reflns_limit_k_min -14
_diffrn_reflns_limit_l_max 18
_diffrn_reflns_limit_l_min 0
_diffrn_reflns_number 6768
_diffrn_reflns_theta_full 26.39
_diffrn_reflns_theta_max 26.39
_diffrn_reflns_theta_min 1.49
_diffrn_standards_decay_% none
_exptl_absorpt_coefficient_mu 1.326
_exptl_absorpt_correction_T_max 0.9247
_exptl_absorpt_correction_T_min 0.7079
_exptl_absorpt_correction_type SADABS
_exptl_crystal_colour blue
_exptl_crystal_density_diffrn 1.554
_exptl_crystal_density_method 'not measured'
_exptl_crystal_description prism
_exptl_crystal_F_000 820
_exptl_crystal_size_max 0.28
_exptl_crystal_size_mid 0.12
_exptl_crystal_size_min 0.06
_refine_diff_density_max 1.067
_refine_diff_density_min -1.155
_refine_diff_density_rms 0.115
_refine_ls_extinction_method none
_refine_ls_goodness_of_fit_ref 1.017
_refine_ls_hydrogen_treatment noref
_refine_ls_matrix_type full
_refine_ls_number_parameters 442
_refine_ls_number_reflns 6768
_refine_ls_number_restraints 0
_refine_ls_restrained_S_all 1.017
_refine_ls_R_factor_all 0.1529
_refine_ls_R_factor_gt 0.0694
_refine_ls_shift/su_max 0.000
_refine_ls_shift/su_mean 0.000
_refine_ls_structure_factor_coef Fsqd
_refine_ls_weighting_details 'calc w=1/[\s^2^(Fo^2^)+(0.0537P)^2^+7.4711P] where P=(Fo^2^+2Fc^2^)/3'
_refine_ls_weighting_scheme calc
_refine_ls_wR_factor_gt 0.1417
_refine_ls_wR_factor_ref 0.1810
_reflns_number_gt 3676
_reflns_number_total 6768
_reflns_threshold_expression >2sigma(I)
_cod_data_source_file ic025881k_s3.cif
_cod_data_source_block 02jn05
_cod_database_code 4318953

loop_
_symmetry_equiv_pos_as_xyz
'x, y, z'
'-x, -y, -z'

loop_
_atom_site_label
_atom_site_type_symbol
_atom_site_fract_x
_atom_site_fract_y
_atom_site_fract_z
_atom_site_U_iso_or_equiv
_atom_site_adp_type
_atom_site_occupancy
_atom_site_symmetry_multiplicity
_atom_site_calc_flag
_atom_site_refinement_flags
_atom_site_disorder_assembly
_atom_site_disorder_group
Cu1 Cu 0.38558(9) 0.62972(8) -0.11595(6) 0.0340(3) Uani 1 1 d . . .
Cu2 Cu 0.19687(9) 0.73867(8) 0.29373(6) 0.0339(3) Uani 1 1 d . . .
O1 O 0.3912(5) 0.4392(4) -0.0930(3) 0.0393(12) Uani 1 1 d . . .
H1A H 0.3151 0.4457 -0.1045 0.047 Uiso 1 1 d R . .
H1B H 0.4429 0.4240 -0.1347 0.047 Uiso 1 1 d R . .
O2 O 0.1170(6) 0.5806(5) 0.3975(4) 0.0589(16) Uani 1 1 d . . .
H2A H 0.1633 0.5582 0.4477 0.071 Uiso 1 1 d R . .
H2B H 0.0469 0.5576 0.3928 0.071 Uiso 1 1 d R . .
O11 O 0.5476(5) 0.6361(4) -0.0765(3) 0.0418(13) Uani 1 1 d . . .
O12 O 0.7684(5) 0.6010(5) -0.1342(4) 0.0515(15) Uani 1 1 d . . .
O13 O 0.2569(5) 0.6271(4) -0.1861(3) 0.0404(13) Uani 1 1 d . . .
O14 O 0.2449(5) 0.6020(5) -0.3312(4) 0.0540(16) Uani 1 1 d . . .
O21 O 0.0141(5) 0.7980(4) 0.3418(3) 0.0380(12) Uani 1 1 d . . .
O22 O -0.1239(5) 0.8745(5) 0.4706(4) 0.0455(14) Uani 1 1 d . . .
O23 O 0.3857(5) 0.7011(5) 0.2641(3) 0.0423(13) Uani 1 1 d . . .
O24 O 0.5498(5) 0.6963(5) 0.3304(4) 0.0566(16) Uani 1 1 d . . .
N1 N -0.1399(5) 0.6568(5) 0.0956(5) 0.0406(16) Uani 1 1 d . . .
N3 N -0.0785(15) 0.6941(8) 0.2250(9) 0.131(5) Uani 1 1 d . . .
H3 H -0.1058 0.7077 0.2850 0.158 Uiso 1 1 d R . .
N6 N 0.0059(11) 0.6303(8) -0.0565(7) 0.129(5) Uani 1 1 d . . .
H6A H 0.0947 0.6448 -0.0832 0.155 Uiso 1 1 d R . .
H6B H -0.0374 0.6760 -0.0882 0.155 Uiso 1 1 d R . .
N7 N 0.1818(5) 0.6944(5) 0.1706(4) 0.0327(14) Uani 1 1 d . . .
N9 N 0.2505(6) 0.6601(5) 0.0130(4) 0.0351(14) Uani 1 1 d . . .
N11 N 0.5245(5) 0.6515(5) -0.2528(4) 0.0293(13) Uani 1 1 d . . .
N21 N 0.2357(5) 0.8345(5) 0.3871(4) 0.0312(14) Uani 1 1 d . . .
C2 C -0.1303(18) 0.6782(9) 0.1759(8) 0.113(5) Uani 1 1 d . . .
H2 H -0.2207 0.6813 0.2152 0.135 Uiso 1 1 d R . .
C4 C 0.0733(7) 0.6833(7) 0.1431(6) 0.044(2) Uani 1 1 d . . .
C5 C 0.1107(8) 0.6630(6) 0.0490(6) 0.044(2) Uani 1 1 d . . .
C6 C -0.0260(13) 0.6473(8) 0.0217(7) 0.088(4) Uani 1 1 d . . .
C8 C 0.2837(7) 0.6787(6) 0.0895(5) 0.0304(15) Uani 1 1 d . . .
H8 H 0.3735 0.6804 0.0869 0.036 Uiso 1 1 d R . .
C11 C 0.6430(7) 0.5912(6) -0.2411(5) 0.0358(17) Uani 1 1 d . . .
H11A H 0.7247 0.6185 -0.2944 0.043 Uiso 1 1 d R . .
H11B H 0.6317 0.5105 -0.2424 0.043 Uiso 1 1 d R . .
C12 C 0.6555(7) 0.6121(6) -0.1437(5) 0.0365(17) Uani 1 1 d . . .
C13 C 0.4627(7) 0.6023(6) -0.3159(5) 0.0333(17) Uani 1 1 d . . .
H13A H 0.4855 0.5230 -0.3182 0.040 Uiso 1 1 d R . .
H13B H 0.4985 0.6412 -0.3821 0.040 Uiso 1 1 d R . .
C14 C 0.3110(7) 0.6116(6) -0.2772(6) 0.0379(18) Uani 1 1 d . . .
C15 C 0.5644(7) 0.7742(6) -0.2844(6) 0.0400(18) Uani 1 1 d . . .
H15A H 0.6272 0.7822 -0.3513 0.048 Uiso 1 1 d R . .
H15B H 0.6119 0.7987 -0.2433 0.048 Uiso 1 1 d R . .
C16 C 0.4494(8) 0.8509(6) -0.2797(6) 0.0383(18) Uani 1 1 d . . .
C17 C 0.3762(10) 0.8944(7) -0.1941(7) 0.059(2) Uani 1 1 d . . .
H17 H 0.3981 0.8742 -0.1378 0.071 Uiso 1 1 d R . .
C18 C 0.2714(12) 0.9676(9) -0.1901(9) 0.088(4) Uani 1 1 d . . .
H18 H 0.2221 0.9952 -0.1317 0.106 Uiso 1 1 d R . .
C19 C 0.2402(11) 0.9992(9) -0.2745(10) 0.080(3) Uani 1 1 d . . .
H19 H 0.1694 1.0478 -0.2729 0.097 Uiso 1 1 d R . .
C21 C 0.1017(6) 0.8445(7) 0.4644(5) 0.0378(18) Uani 1 1 d . . .
H21A H 0.0998 0.9152 0.4919 0.045 Uiso 1 1 d R . .
H21B H 0.0886 0.7826 0.5168 0.045 Uiso 1 1 d R . .
C22 C -0.0125(7) 0.8405(6) 0.4227(5) 0.0340(17) Uani 1 1 d . . .
C23 C 0.3372(7) 0.7696(7) 0.4194(5) 0.0388(18) Uani 1 1 d . . .
H23A H 0.2926 0.7097 0.4714 0.047 Uiso 1 1 d R . .
H23B H 0.3869 0.8193 0.4444 0.047 Uiso 1 1 d R . .
C24 C 0.4345(7) 0.7190(6) 0.3308(6) 0.0415(19) Uani 1 1 d . . .
C25 C 0.2963(8) 0.9462(6) 0.3365(6) 0.046(2) Uani 1 1 d . . .
H25A H 0.3936 0.9384 0.3081 0.056 Uiso 1 1 d R . .
H25B H 0.2806 0.9985 0.3852 0.056 Uiso 1 1 d R . .
C26 C 0.2457(8) 0.9979(6) 0.2576(6) 0.046(2) Uani 1 1 d . . .
C27 C 0.1401(10) 1.0724(8) 0.2768(8) 0.071(3) Uani 1 1 d . . .
H27 H 0.0999 1.0913 0.3401 0.086 Uiso 1 1 d R . .
C28 C 0.0941(15) 1.1194(10) 0.2028(13) 0.110(5) Uani 1 1 d . . .
H28 H 0.0254 1.1716 0.2163 0.132 Uiso 1 1 d R . .
C29 C 0.150(2) 1.0897(14) 0.1116(14) 0.154(8) Uani 1 1 d . . .
H29 H 0.1142 1.1173 0.0632 0.184 Uiso 1 1 d R . .
C110 C 0.3126(11) 0.9586(8) -0.3590(8) 0.072(3) Uani 1 1 d . . .
H110 H 0.2923 0.9814 -0.4156 0.086 Uiso 1 1 d R . .
C111 C 0.4155(9) 0.8852(7) -0.3631(6) 0.055(2) Uani 1 1 d . . .
H111 H 0.4631 0.8580 -0.4221 0.066 Uiso 1 1 d R . .
C210 C 0.258(2) 1.0173(13) 0.0899(10) 0.146(7) Uani 1 1 d . . .
H210 H 0.2991 1.0011 0.0258 0.176 Uiso 1 1 d R . .
C211 C 0.3051(13) 0.9701(9) 0.1628(7) 0.086(4) Uani 1 1 d . . .
H211 H 0.3760 0.9198 0.1484 0.103 Uiso 1 1 d R . .
O3 O 0.3279(7) 0.2669(6) 0.5388(5) 0.090(2) Uani 1 1 d . . .
H3A H 0.3797 0.2365 0.5762 0.108 Uiso 1 1 d R . .
H3B H 0.3060 0.2153 0.5266 0.108 Uiso 1 1 d R . .
O4 O 0.2645(10) 0.4868(7) 0.5081(6) 0.109(3) Uani 1 1 d . . .
H4A H 0.1617 0.4704 0.5595 0.131 Uiso 1 1 d R . .
H4B H 0.3147 0.4048 0.5007 0.131 Uiso 1 1 d R . .
O5 O -0.0220(7) 0.5860(9) 0.6862(6) 0.130(4) Uani 1 1 d . . .
H5A H -0.0268 0.6669 0.6822 0.156 Uiso 1 1 d R . .
H5B H 0.0701 0.5658 0.6850 0.156 Uiso 1 1 d R . .

loop_
_atom_site_aniso_label
_atom_site_aniso_U_11
_atom_site_aniso_U_22
_atom_site_aniso_U_33
_atom_site_aniso_U_23
_atom_site_aniso_U_13
_atom_site_aniso_U_12
Cu1 0.0341(5) 0.0413(6) 0.0300(5) -0.0091(4) -0.0136(4) -0.0003(4)
Cu2 0.0281(5) 0.0413(6) 0.0334(5) -0.0165(4) -0.0081(4) 0.0028(4)
O1 0.027(3) 0.045(3) 0.047(3) -0.013(2) -0.012(2) -0.002(2)
O2 0.056(4) 0.060(4) 0.063(4) 0.006(3) -0.027(3) -0.010(3)
O11 0.039(3) 0.059(4) 0.034(3) -0.011(3) -0.019(2) -0.002(3)
O12 0.041(3) 0.066(4) 0.061(4) -0.013(3) -0.034(3) -0.001(3)
O13 0.026(3) 0.062(4) 0.032(3) -0.011(3) -0.007(2) -0.001(2)
O14 0.030(3) 0.099(5) 0.043(3) -0.024(3) -0.020(2) -0.003(3)
O21 0.029(3) 0.046(3) 0.042(3) -0.019(2) -0.010(2) 0.002(2)
O22 0.030(3) 0.062(4) 0.048(3) -0.027(3) -0.011(2) 0.011(3)
O23 0.028(3) 0.071(4) 0.037(3) -0.032(3) -0.014(2) 0.008(2)
O24 0.028(3) 0.087(5) 0.063(4) -0.034(3) -0.019(3) 0.015(3)
N1 0.017(3) 0.059(4) 0.049(4) -0.013(3) -0.013(3) -0.002(3)
N3 0.273(16) 0.067(7) 0.132(10) -0.010(6) -0.171(11) -0.007(8)
N6 0.144(10) 0.074(7) 0.088(8) 0.021(6) 0.056(7) 0.043(6)
N7 0.019(3) 0.042(4) 0.035(3) -0.012(3) -0.004(2) 0.002(3)
N9 0.055(4) 0.036(3) 0.025(3) -0.012(3) -0.026(3) 0.006(3)
N11 0.031(3) 0.031(3) 0.030(3) -0.007(2) -0.014(2) -0.001(2)
N21 0.024(3) 0.029(3) 0.040(3) -0.011(3) -0.009(3) 0.002(2)
C2 0.235(18) 0.057(7) 0.058(7) -0.017(6) -0.061(9) 0.006(9)
C4 0.014(4) 0.047(5) 0.062(6) -0.007(4) -0.002(4) 0.002(3)
C5 0.044(5) 0.038(5) 0.069(6) -0.011(4) -0.042(4) 0.006(4)
C6 0.148(11) 0.040(6) 0.041(6) -0.005(5) 0.009(7) 0.007(6)
C8 0.020(3) 0.039(4) 0.033(4) -0.009(3) -0.009(3) 0.003(3)
C11 0.025(4) 0.053(5) 0.039(4) -0.013(4) -0.020(3) 0.004(3)
C12 0.032(4) 0.038(4) 0.042(4) -0.002(3) -0.017(4) -0.008(3)
C13 0.025(4) 0.047(4) 0.035(4) -0.012(3) -0.015(3) -0.002(3)
C14 0.026(4) 0.043(5) 0.047(5) -0.008(4) -0.014(3) -0.004(3)
C15 0.036(4) 0.036(4) 0.049(5) 0.005(4) -0.020(4) -0.013(3)
C16 0.044(5) 0.031(4) 0.046(5) -0.002(3) -0.025(4) -0.011(3)
C17 0.084(7) 0.045(5) 0.055(5) -0.007(4) -0.031(5) 0.006(5)
C18 0.113(10) 0.062(7) 0.093(9) -0.024(6) -0.035(8) 0.031(7)
C19 0.074(8) 0.058(7) 0.124(10) -0.011(7) -0.052(8) 0.022(6)
C21 0.024(4) 0.054(5) 0.039(4) -0.023(4) -0.009(3) 0.002(3)
C22 0.030(4) 0.030(4) 0.043(4) -0.014(3) -0.011(3) -0.001(3)
C23 0.031(4) 0.051(5) 0.038(4) -0.014(4) -0.013(3) 0.000(3)
C24 0.028(4) 0.044(5) 0.045(5) -0.014(4) 0.000(3) 0.003(3)
C25 0.044(5) 0.043(5) 0.047(5) -0.010(4) -0.006(4) -0.011(4)
C26 0.049(5) 0.031(4) 0.058(5) -0.008(4) -0.017(4) -0.014(4)
C27 0.062(7) 0.054(6) 0.091(8) 0.018(6) -0.025(6) -0.019(5)
C28 0.132(12) 0.050(7) 0.161(14) 0.027(9) -0.081(12) -0.016(7)
C29 0.28(3) 0.087(12) 0.138(16) 0.025(11) -0.140(18) -0.006(13)
C110 0.094(8) 0.050(6) 0.094(8) -0.006(6) -0.062(7) 0.009(6)
C111 0.070(6) 0.055(6) 0.057(5) -0.011(4) -0.042(5) 0.005(5)
C210 0.28(2) 0.098(12) 0.068(9) -0.004(8) -0.077(12) 0.017(13)
C211 0.146(11) 0.059(7) 0.044(6) -0.010(5) -0.022(6) -0.002(7)
O3 0.112(6) 0.073(5) 0.116(6) 0.011(4) -0.084(5) -0.026(4)
O4 0.174(9) 0.092(6) 0.091(6) -0.032(5) -0.078(6) 0.050(6)
O5 0.055(5) 0.217(11) 0.138(8) -0.083(7) -0.041(5) 0.014(6)

loop_
_atom_type_symbol
_atom_type_description
_atom_type_scat_dispersion_real
_atom_type_scat_dispersion_imag
_atom_type_scat_source
Cu Cu 0.3201 1.2651 'International Tables Vol C Tables 4.2.6.8 and 6.1.1.4'
O O 0.0106 0.0060 'International Tables Vol C Tables 4.2.6.8 and 6.1.1.4'
N N 0.0061 0.0033 'International Tables Vol C Tables 4.2.6.8 and 6.1.1.4'
C C 0.0033 0.0016 'International Tables Vol C Tables 4.2.6.8 and 6.1.1.4'
H H 0.0000 0.0000 'International Tables Vol C Tables 4.2.6.8 and 6.1.1.4'

loop_
_geom_angle_atom_site_label_1
_geom_angle_atom_site_label_2
_geom_angle_atom_site_label_3
_geom_angle
_geom_angle_site_symmetry_1
_geom_angle_site_symmetry_3
_geom_angle_publ_flag
O13 Cu1 O11 166.5(2) . . y
O13 Cu1 N9 96.6(2) . . y
O11 Cu1 N9 96.4(2) . . y
O13 Cu1 N11 83.5(2) . . y
O11 Cu1 N11 83.0(2) . . y
N9 Cu1 N11 162.4(2) . . y
O13 Cu1 O1 92.7(2) . . y
O11 Cu1 O1 88.43(19) . . y
N9 Cu1 O1 100.8(2) . . y
N11 Cu1 O1 96.8(2) . . y
O23 Cu2 O21 167.80(19) . . y
O23 Cu2 N7 95.6(2) . . y
O21 Cu2 N7 95.6(2) . . y
O23 Cu2 N21 83.2(2) . . y
O21 Cu2 N21 84.6(2) . . y
N7 Cu2 N21 159.8(2) . . y
O23 Cu2 O2 94.9(2) . . y
O21 Cu2 O2 87.7(2) . . y
N7 Cu2 O2 101.1(2) . . y
N21 Cu2 O2 99.0(2) . . y
Cu1 O1 H1A 81.2 . . ?
Cu1 O1 H1B 105.6 . . ?
H1A O1 H1B 110.1 . . ?
Cu2 O2 H2A 116.7 . . ?
Cu2 O2 H2B 111.0 . . ?
H2A O2 H2B 131.5 . . ?
C12 O11 Cu1 112.4(4) . . ?
C14 O13 Cu1 114.4(4) . . ?
C22 O21 Cu2 113.7(4) . . ?
C24 O23 Cu2 114.1(4) . . ?
C2 N1 C6 117.7(11) . . ?
C2 N3 C4 93.8(13) . . ?
C2 N3 H3 133.2 . . ?
C4 N3 H3 133.0 . . ?
C6 N6 H6A 107.7 . . ?
C6 N6 H6B 109.6 . . ?
H6A N6 H6B 109.5 . . ?
C8 N7 C4 102.2(6) . . ?
C8 N7 Cu2 126.6(5) . . ?
C4 N7 Cu2 130.9(5) . . ?
C8 N9 C5 102.5(6) . . ?
C8 N9 Cu1 123.7(5) . . ?
C5 N9 Cu1 133.7(5) . . ?
C13 N11 C11 114.8(5) . . ?
C13 N11 C15 113.4(5) . . ?
C11 N11 C15 108.0(5) . . ?
C13 N11 Cu1 106.1(4) . . ?
C11 N11 Cu1 103.4(4) . . ?
C15 N11 Cu1 110.6(4) . . ?
C25 N21 C23 108.9(6) . . ?
C25 N21 C21 112.3(6) . . ?
C23 N21 C21 115.7(6) . . ?
C25 N21 Cu2 111.3(4) . . ?
C23 N21 Cu2 103.7(4) . . ?
C21 N21 Cu2 104.6(4) . . ?
N3 C2 N1 155.7(19) . . ?
N3 C2 C4 54.4(12) . . ?
N1 C2 C4 101.4(9) . . ?
N3 C2 H2 102.1 . . ?
N1 C2 H2 102.2 . . ?
C4 C2 H2 156.4 . . ?
N7 C4 C5 111.1(6) . . ?
N7 C4 N3 118.3(7) . . ?
C5 C4 N3 130.6(7) . . ?
N7 C4 C2 150.1(7) . . ?
C5 C4 C2 98.8(7) . . ?
N3 C4 C2 31.8(4) . . ?
C4 C5 N9 107.8(6) . . ?
C4 C5 C6 108.3(7) . . ?
N9 C5 C6 143.8(7) . . ?
N6 C6 N1 138.3(15) . . ?
N6 C6 C5 107.9(12) . . ?
N1 C6 C5 113.8(8) . . ?
N9 C8 N7 116.4(6) . . ?
N9 C8 H8 121.8 . . ?
N7 C8 H8 121.8 . . ?
N11 C11 C12 108.7(6) . . ?
N11 C11 H11A 110.1 . . ?
C12 C11 H11A 109.8 . . ?
N11 C11 H11B 109.9 . . ?
C12 C11 H11B 109.9 . . ?
H11A C11 H11B 108.3 . . ?
O12 C12 O11 124.9(7) . . ?
O12 C12 C11 117.8(6) . . ?
O11 C12 C11 117.3(6) . . ?
N11 C13 C14 110.7(5) . . ?
N11 C13 H13A 109.3 . . ?
C14 C13 H13A 109.3 . . ?
N11 C13 H13B 109.8 . . ?
C14 C13 H13B 109.6 . . ?
H13A C13 H13B 108.1 . . ?
O14 C14 O13 123.4(7) . . ?
O14 C14 C13 119.9(7) . . ?
O13 C14 C13 116.7(6) . . ?
C16 C15 N11 114.8(6) . . ?
C16 C15 H15A 108.5 . . ?
N11 C15 H15A 108.6 . . ?
C16 C15 H15B 108.6 . . ?
N11 C15 H15B 108.6 . . ?
H15A C15 H15B 107.5 . . ?
C17 C16 C111 117.6(8) . . ?
C17 C16 C15 121.5(7) . . ?
C111 C16 C15 120.9(7) . . ?
C16 C17 C18 121.6(9) . . ?
C16 C17 H17 119.3 . . ?
C18 C17 H17 119.0 . . ?
C17 C18 C19 119.1(10) . . ?
C17 C18 H18 120.6 . . ?
C19 C18 H18 120.3 . . ?
C110 C19 C18 119.8(10) . . ?
C110 C19 H19 120.0 . . ?
C18 C19 H19 120.2 . . ?
N21 C21 C22 110.9(6) . . ?
N21 C21 H21A 109.6 . . ?
C22 C21 H21A 109.6 . . ?
N21 C21 H21B 109.4 . . ?
C22 C21 H21B 109.3 . . ?
H21A C21 H21B 108.1 . . ?
O22 C22 O21 125.2(7) . . ?
O22 C22 C21 117.8(6) . . ?
O21 C22 C21 116.9(6) . . ?
N21 C23 C24 108.1(6) . . ?
N21 C23 H23A 110.1 . . ?
C24 C23 H23A 110.3 . . ?
N21 C23 H23B 110.0 . . ?
C24 C23 H23B 110.0 . . ?
H23A C23 H23B 108.4 . . ?
O24 C24 O23 125.8(6) . . ?
O24 C24 C23 118.4(7) . . ?
O23 C24 C23 115.8(6) . . ?
N21 C25 C26 116.2(6) . . ?
N21 C25 H25A 108.2 . . ?
C26 C25 H25A 108.3 . . ?
N21 C25 H25B 108.2 . . ?
C26 C25 H25B 108.3 . . ?
H25A C25 H25B 107.4 . . ?
C27 C26 C211 119.2(10) . . ?
C27 C26 C25 121.5(8) . . ?
C211 C26 C25 119.4(9) . . ?
C26 C27 C28 120.7(12) . . ?
C26 C27 H27 119.5 . . ?
C28 C27 H27 119.8 . . ?
C29 C28 C27 119.9(15) . . ?
C29 C28 H28 120.5 . . ?
C27 C28 H28 119.6 . . ?
C28 C29 C210 120.5(16) . . ?
C28 C29 H29 119.5 . . ?
C210 C29 H29 120.0 . . ?
C19 C110 C111 121.3(10) . . ?
C19 C110 H110 119.3 . . ?
C111 C110 H110 119.4 . . ?
C110 C111 C16 120.6(9) . . ?
C110 C111 H111 119.6 . . ?
C16 C111 H111 119.9 . . ?
C211 C210 C29 120.1(14) . . ?
C211 C210 H210 120.2 . . ?
C29 C210 H210 119.6 . . ?
C210 C211 C26 119.5(12) . . ?
C210 C211 H211 119.9 . . ?
C26 C211 H211 120.6 . . ?
H3A O3 H3B 99.6 . . ?
H4A O4 H4B 107.3 . . ?
H5A O5 H5B 107.5 . . ?

loop_
_geom_bond_atom_site_label_1
_geom_bond_atom_site_label_2
_geom_bond_distance
_geom_bond_site_symmetry_2
_geom_bond_publ_flag
Cu1 O13 1.954(5) . y
Cu1 O11 1.975(5) . y
Cu1 N9 2.005(6) . y
Cu1 N11 2.024(5) . y
Cu1 O1 2.250(5) . y
Cu2 O23 1.937(5) . y
Cu2 O21 1.958(5) . y
Cu2 N7 1.988(6) . y
Cu2 N21 2.020(5) . y
Cu2 O2 2.241(5) . y
O1 H1A 0.8698 . ?
O1 H1B 0.7052 . ?
O2 H2A 1.0171 . ?
O2 H2B 0.8151 . ?
O11 C12 1.276(8) . ?
O12 C12 1.241(8) . ?
O13 C14 1.292(8) . ?
O14 C14 1.228(8) . ?
O21 C22 1.282(8) . ?
O22 C22 1.232(8) . ?
O23 C24 1.283(9) . ?
O24 C24 1.234(8) . ?
N1 C2 1.265(12) . ?
N1 C6 1.325(12) . ?
N3 C2 1.070(13) . ?
N3 C4 1.650(15) . ?
N3 H3 0.8600 . ?
N6 C6 1.118(12) . ?
N6 H6A 0.8900 . ?
N6 H6B 0.8900 . ?
N7 C8 1.330(8) . ?
N7 C4 1.341(9) . ?
N9 C8 1.320(8) . ?
N9 C5 1.382(9) . ?
N11 C13 1.467(8) . ?
N11 C11 1.476(8) . ?
N11 C15 1.495(8) . ?
N21 C25 1.477(9) . ?
N21 C23 1.477(9) . ?
N21 C21 1.488(8) . ?
C2 C4 2.025(18) . ?
C2 H2 0.9300 . ?
C4 C5 1.346(11) . ?
C5 C6 1.631(15) . ?
C8 H8 0.9300 . ?
C11 C12 1.521(9) . ?
C11 H11A 0.9700 . ?
C11 H11B 0.9700 . ?
C13 C14 1.505(9) . ?
C13 H13A 0.9700 . ?
C13 H13B 0.9700 . ?
C15 C16 1.489(10) . ?
C15 H15A 0.9700 . ?
C15 H15B 0.9701 . ?
C16 C17 1.382(11) . ?
C16 C111 1.396(10) . ?
C17 C18 1.382(13) . ?
C17 H17 0.9301 . ?
C18 C19 1.388(14) . ?
C18 H18 0.9301 . ?
C19 C110 1.353(14) . ?
C19 H19 0.9300 . ?
C21 C22 1.521(9) . ?
C21 H21A 0.9699 . ?
C21 H21B 0.9700 . ?
C23 C24 1.534(9) . ?
C23 H23A 0.9700 . ?
C23 H23B 0.9700 . ?
C25 C26 1.490(11) . ?
C25 H25A 0.9700 . ?
C25 H25B 0.9700 . ?
C26 C27 1.382(12) . ?
C26 C211 1.390(12) . ?
C27 C28 1.383(16) . ?
C27 H27 0.9300 . ?
C28 C29 1.35(2) . ?
C28 H28 0.9300 . ?
C29 C210 1.39(2) . ?
C29 H29 0.9301 . ?
C110 C111 1.368(12) . ?
C110 H110 0.9299 . ?
C111 H111 0.9300 . ?
C210 C211 1.378(17) . ?
C210 H210 0.9300 . ?
C211 H211 0.9300 . ?
O3 H3A 0.9348 . ?
O3 H3B 0.7186 . ?
O4 H4A 1.0900 . ?
O4 H4B 1.0995 . ?
O5 H5A 0.9568 . ?
O5 H5B 0.9870 . ?

loop_
_geom_hbond_atom_site_label_D
_geom_hbond_atom_site_label_H
_geom_hbond_atom_site_label_A
_geom_hbond_distance_DH
_geom_hbond_distance_HA
_geom_hbond_distance_DA
_geom_hbond_angle_DHA
_geom_hbond_site_symmetry_A
O1 H1A N1 0.87 2.18 2.899(7) 140.3 2_565
O1 H1A O13 0.87 2.50 3.049(7) 121.3 .
O2 H2A O4 1.02 1.75 2.731(9) 161.3 .
O2 H2B O5 0.82 2.23 2.803(10) 127.2 2_566
N3 H3 O21 0.86 2.09 2.652(10) 122.3 .
N6 H6A O13 0.89 1.88 2.674(10) 148.0 .
N6 H6A N9 0.89 2.51 3.101(15) 124.3 .
N6 H6B O12 0.89 2.55 3.107(15) 121.1 1_455
O3 H3A O24 0.93 2.00 2.712(8) 131.7 2_666
O3 H3B O22 0.72 2.19 2.787(8) 141.8 2_566
O4 H4B O3 1.10 1.68 2.709(10) 152.6 .
O5 H5B O14 0.99 1.82 2.732(9) 152.4 1_556

loop_
_geom_torsion_atom_site_label_1
_geom_torsion_atom_site_label_2
_geom_torsion_atom_site_label_3
_geom_torsion_atom_site_label_4
_geom_torsion
_geom_torsion_site_symmetry_1
_geom_torsion_site_symmetry_2
_geom_torsion_site_symmetry_3
_geom_torsion_site_symmetry_4
_geom_torsion_publ_flag
O13 Cu1 O11 C12 -19.9(12) . . . . ?
N9 Cu1 O11 C12 175.8(5) . . . . ?
N11 Cu1 O11 C12 -21.9(5) . . . . ?
O1 Cu1 O11 C12 75.2(5) . . . . ?
O11 Cu1 O13 C14 14.0(12) . . . . ?
N9 Cu1 O13 C14 178.2(5) . . . . ?
N11 Cu1 O13 C14 15.9(5) . . . . ?
O1 Cu1 O13 C14 -80.6(5) . . . . ?
O23 Cu2 O21 C22 -20.9(13) . . . . ?
N7 Cu2 O21 C22 -177.4(5) . . . . ?
N21 Cu2 O21 C22 -17.7(5) . . . . ?
O2 Cu2 O21 C22 81.6(5) . . . . ?
O21 Cu2 O23 C24 23.7(14) . . . . ?
N7 Cu2 O23 C24 -179.8(5) . . . . ?
N21 Cu2 O23 C24 20.5(5) . . . . ?
O2 Cu2 O23 C24 -78.1(5) . . . . ?
O23 Cu2 N7 C8 -16.6(6) . . . . ?
O21 Cu2 N7 C8 158.6(6) . . . . ?
N21 Cu2 N7 C8 69.0(9) . . . . ?
O2 Cu2 N7 C8 -112.7(6) . . . . ?
O23 Cu2 N7 C4 170.5(7) . . . . ?
O21 Cu2 N7 C4 -14.4(7) . . . . ?
N21 Cu2 N7 C4 -103.9(8) . . . . ?
O2 Cu2 N7 C4 74.4(7) . . . . ?
O13 Cu1 N9 C8 -175.1(6) . . . . ?
O11 Cu1 N9 C8 1.3(6) . . . . ?
N11 Cu1 N9 C8 -85.7(10) . . . . ?
O1 Cu1 N9 C8 90.9(6) . . . . ?
O13 Cu1 N9 C5 8.2(7) . . . . ?
O11 Cu1 N9 C5 -175.4(7) . . . . ?
N11 Cu1 N9 C5 97.6(10) . . . . ?
O1 Cu1 N9 C5 -85.8(7) . . . . ?
O13 Cu1 N11 C13 -25.1(4) . . . . ?
O11 Cu1 N11 C13 154.4(5) . . . . ?
N9 Cu1 N11 C13 -116.5(8) . . . . ?
O1 Cu1 N11 C13 66.9(4) . . . . ?
O13 Cu1 N11 C11 -146.2(4) . . . . ?
O11 Cu1 N11 C11 33.3(4) . . . . ?
N9 Cu1 N11 C11 122.3(8) . . . . ?
O1 Cu1 N11 C11 -54.3(4) . . . . ?
O13 Cu1 N11 C15 98.3(4) . . . . ?
O11 Cu1 N11 C15 -82.2(4) . . . . ?
N9 Cu1 N11 C15 6.9(10) . . . . ?
O1 Cu1 N11 C15 -169.7(4) . . . . ?
O23 Cu2 N21 C25 84.0(5) . . . . ?
O21 Cu2 N21 C25 -95.4(5) . . . . ?
N7 Cu2 N21 C25 -3.8(9) . . . . ?
O2 Cu2 N21 C25 177.8(5) . . . . ?
O23 Cu2 N21 C23 -32.9(4) . . . . ?
O21 Cu2 N21 C23 147.7(4) . . . . ?
N7 Cu2 N21 C23 -120.7(7) . . . . ?
O2 Cu2 N21 C23 60.9(4) . . . . ?
O23 Cu2 N21 C21 -154.6(5) . . . . ?
O21 Cu2 N21 C21 26.1(4) . . . . ?
N7 Cu2 N21 C21 117.7(7) . . . . ?
O2 Cu2 N21 C21 -60.7(5) . . . . ?
C4 N3 C2 N1 0(3) . . . . ?
C6 N1 C2 N3 -1(3) . . . . ?
C6 N1 C2 C4 -1.0(10) . . . . ?
C8 N7 C4 C5 -0.7(9) . . . . ?
Cu2 N7 C4 C5 173.5(5) . . . . ?
C8 N7 C4 N3 178.6(7) . . . . ?
Cu2 N7 C4 N3 -7.2(11) . . . . ?
C8 N7 C4 C2 176.9(12) . . . . ?
Cu2 N7 C4 C2 -8.9(17) . . . . ?
C2 N3 C4 N7 -178.3(9) . . . . ?
C2 N3 C4 C5 0.8(14) . . . . ?
N3 C2 C4 N7 2.9(16) . . . . ?
N1 C2 C4 N7 -177.0(12) . . . . ?
N3 C2 C4 C5 -179.4(11) . . . . ?
N1 C2 C4 C5 0.7(9) . . . . ?
N1 C2 C4 N3 -179.9(13) . . . . ?
N7 C4 C5 N9 0.3(9) . . . . ?
N3 C4 C5 N9 -178.9(8) . . . . ?
C2 C4 C5 N9 -178.4(6) . . . . ?
N7 C4 C5 C6 178.6(6) . . . . ?
N3 C4 C5 C6 -0.6(12) . . . . ?
C2 C4 C5 C6 -0.2(8) . . . . ?
C8 N9 C5 C4 0.2(8) . . . . ?
Cu1 N9 C5 C4 177.4(5) . . . . ?
C8 N9 C5 C6 -177.0(11) . . . . ?
Cu1 N9 C5 C6 0.2(16) . . . . ?
C2 N1 C6 N6 -179.6(14) . . . . ?
C2 N1 C6 C5 1.0(12) . . . . ?
C4 C5 C6 N6 -179.9(9) . . . . ?
N9 C5 C6 N6 -2.7(16) . . . . ?
C4 C5 C6 N1 -0.4(10) . . . . ?
N9 C5 C6 N1 176.8(10) . . . . ?
C5 N9 C8 N7 -0.7(8) . . . . ?
Cu1 N9 C8 N7 -178.2(5) . . . . ?
C4 N7 C8 N9 0.9(9) . . . . ?
Cu2 N7 C8 N9 -173.7(5) . . . . ?
C13 N11 C11 C12 -153.8(6) . . . . ?
C15 N11 C11 C12 78.6(7) . . . . ?
Cu1 N11 C11 C12 -38.7(6) . . . . ?
Cu1 O11 C12 O12 -173.8(6) . . . . ?
Cu1 O11 C12 C11 3.8(8) . . . . ?
N11 C11 C12 O12 -157.1(6) . . . . ?
N11 C11 C12 O11 25.2(9) . . . . ?
C11 N11 C13 C14 143.4(6) . . . . ?
C15 N11 C13 C14 -91.8(7) . . . . ?
Cu1 N11 C13 C14 29.9(7) . . . . ?
Cu1 O13 C14 O14 176.3(6) . . . . ?
Cu1 O13 C14 C13 -2.1(8) . . . . ?
N11 C13 C14 O14 161.7(7) . . . . ?
N11 C13 C14 O13 -19.8(9) . . . . ?
C13 N11 C15 C16 63.7(8) . . . . ?
C11 N11 C15 C16 -168.0(6) . . . . ?
Cu1 N11 C15 C16 -55.4(7) . . . . ?
N11 C15 C16 C17 85.6(9) . . . . ?
N11 C15 C16 C111 -97.2(8) . . . . ?
C111 C16 C17 C18 1.2(13) . . . . ?
C15 C16 C17 C18 178.5(9) . . . . ?
C16 C17 C18 C19 -0.8(16) . . . . ?
C17 C18 C19 C110 -0.2(18) . . . . ?
C25 N21 C21 C22 90.5(7) . . . . ?
C23 N21 C21 C22 -143.8(6) . . . . ?
Cu2 N21 C21 C22 -30.4(7) . . . . ?
Cu2 O21 C22 O22 -174.0(6) . . . . ?
Cu2 O21 C22 C21 3.5(8) . . . . ?
N21 C21 C22 O22 -162.9(6) . . . . ?
N21 C21 C22 O21 19.5(9) . . . . ?
C25 N21 C23 C24 -79.7(7) . . . . ?
C21 N21 C23 C24 152.8(6) . . . . ?
Cu2 N21 C23 C24 38.9(6) . . . . ?
Cu2 O23 C24 O24 176.1(6) . . . . ?
Cu2 O23 C24 C23 -1.8(8) . . . . ?
N21 C23 C24 O24 155.3(7) . . . . ?
N21 C23 C24 O23 -26.6(9) . . . . ?
C23 N21 C25 C26 149.7(6) . . . . ?
C21 N21 C25 C26 -80.9(8) . . . . ?
Cu2 N21 C25 C26 36.0(8) . . . . ?
N21 C25 C26 C27 93.1(9) . . . . ?
N21 C25 C26 C211 -86.5(9) . . . . ?
C211 C26 C27 C28 -0.3(14) . . . . ?
C25 C26 C27 C28 -179.8(9) . . . . ?
C26 C27 C28 C29 2.1(19) . . . . ?
C27 C28 C29 C210 -4(3) . . . . ?
C18 C19 C110 C111 0.9(17) . . . . ?
C19 C110 C111 C16 -0.5(15) . . . . ?
C17 C16 C111 C110 -0.5(13) . . . . ?
C15 C16 C111 C110 -177.9(8) . . . . ?
C28 C29 C210 C211 4(3) . . . . ?
C29 C210 C211 C26 -2(2) . . . . ?
C27 C26 C211 C210 0.2(16) . . . . ?
C25 C26 C211 C210 179.8(11) . . . . ?
